data_7152637
loop_
_publ_author_name
'Zhao, Mei-Xin'
'Dai, Tong-Lei'
'Liu, Ran'
'Wei, Deng-Ke'
'Zhou, Hao'
'Ji, Fei-Hu'
'Shi, Min'

_publ_section_title
;
 Enantioselective Michael addition of 3-aryloxindoles to a vinyl
 bisphosphonate ester catalyzed by a cinchona alkaloid derived thiourea
 catalyst.
;
_journal_issue 39
_journal_name_full 'Organic &amp; biomolecular chemistry'
_journal_page_first 7970
_journal_page_last 7979
_journal_paper_doi 10.1039/c2ob25966d
_journal_volume 10
_journal_year 2012
_chemical_absolute_configuration ad
_chemical_formula_sum 'C30 H43 N O11 P2'
_chemical_formula_weight 655.59
_chemical_name_systematic
;
?
;
_space_group_IT_number 19
_symmetry_cell_setting orthorhombic
_symmetry_space_group_name_Hall 'P 2ac 2ab'
_symmetry_space_group_name_H-M 'P 21 21 21'
_atom_sites_solution_hydrogens geom
_atom_sites_solution_primary direct
_atom_sites_solution_secondary difmap
_audit_creation_method SHELXL-97
_cell_angle_alpha 90.00
_cell_angle_beta 90.00
_cell_angle_gamma 90.00
_cell_formula_units_Z 4
_cell_length_a 8.8403(5)
_cell_length_b 11.1099(7)
_cell_length_c 35.459(2)
_cell_measurement_temperature 296(2)
_cell_volume 3482.6(4)
_computing_structure_refinement 'SHELXL-97 (Sheldrick, 2008)'
_computing_structure_solution 'SHELXS-97 (Sheldrick, 2008)'
_diffrn_ambient_temperature 296(2)
_diffrn_measured_fraction_theta_full 0.998
_diffrn_measured_fraction_theta_max 0.998
_diffrn_radiation_monochromator graphite
_diffrn_radiation_source 'fine-focus sealed tube'
_diffrn_radiation_type MoK\a
_diffrn_radiation_wavelength 0.71073
_diffrn_reflns_av_R_equivalents 0.0337
_diffrn_reflns_av_sigmaI/netI 0.0221
_diffrn_reflns_limit_h_max 10
_diffrn_reflns_limit_h_min -10
_diffrn_reflns_limit_k_max 13
_diffrn_reflns_limit_k_min -11
_diffrn_reflns_limit_l_max 42
_diffrn_reflns_limit_l_min -42
_diffrn_reflns_number 40524
_diffrn_reflns_theta_full 25.01
_diffrn_reflns_theta_max 25.01
_diffrn_reflns_theta_min 1.92
_exptl_absorpt_coefficient_mu 0.180
_exptl_absorpt_correction_T_max 0.9614
_exptl_absorpt_correction_T_min 0.9380
_exptl_absorpt_correction_type multi-scan
_exptl_crystal_colour colorless
_exptl_crystal_density_diffrn 1.250
_exptl_crystal_density_method 'not measured'
_exptl_crystal_description block
_exptl_crystal_F_000 1392
_exptl_crystal_size_max 0.36
_exptl_crystal_size_mid 0.28
_exptl_crystal_size_min 0.22
_refine_diff_density_max 0.312
_refine_diff_density_min -0.337
_refine_diff_density_rms 0.045
_refine_ls_abs_structure_details 'Flack H D (1983), Acta Cryst. A39, 876-881'
_refine_ls_abs_structure_Flack 0.00(13)
_refine_ls_extinction_method none
_refine_ls_goodness_of_fit_ref 1.058
_refine_ls_hydrogen_treatment constr
_refine_ls_matrix_type full
_refine_ls_number_parameters 397
_refine_ls_number_reflns 6107
_refine_ls_number_restraints 5
_refine_ls_restrained_S_all 1.081
_refine_ls_R_factor_all 0.0632
_refine_ls_R_factor_gt 0.0540
_refine_ls_shift/su_max 0.000
_refine_ls_shift/su_mean 0.000
_refine_ls_structure_factor_coef Fsqd
_refine_ls_weighting_details 'calc w=1/[\s^2^(Fo^2^)+(0.0926P)^2^+0.9467P] where P=(Fo^2^+2Fc^2^)/3'
_refine_ls_weighting_scheme calc
_refine_ls_wR_factor_gt 0.1483
_refine_ls_wR_factor_ref 0.1578
_reflns_number_gt 5243
_reflns_number_total 6107
_reflns_threshold_expression >2sigma(I)
_cod_data_source_file c2ob25966d.txt
_cod_data_source_block z
_cod_depositor_comments
;
The following automatic conversions were performed:

'_symmetry_cell_setting' value 'Orthorhombic' changed to
'orthorhombic' according to
/home/saulius/struct/CIF-dictionaries/cif_core.dic dictionary named
'cif_core.dic' version 2.4.2 from 2011-04-26.

Automatic conversion script
Id: cif_fix_values 1891 2012-01-12 08:04:46Z andrius 
;
_cod_original_sg_symbol_H-M P2(1)2(1)2(1)
_cod_database_code 7152637

loop_
_symmetry_equiv_pos_as_xyz
'x, y, z'
'-x+1/2, -y, z+1/2'
'-x, y+1/2, -z+1/2'
'x+1/2, -y+1/2, -z'

loop_
_atom_site_label
_atom_site_type_symbol
_atom_site_fract_x
_atom_site_fract_y
_atom_site_fract_z
_atom_site_U_iso_or_equiv
_atom_site_adp_type
_atom_site_occupancy
_atom_site_symmetry_multiplicity
_atom_site_calc_flag
_atom_site_refinement_flags
P1 P 0.68284(11) 0.54949(11) 0.19086(3) 0.0756(3) Uani 1 1 d .
P2 P 0.84073(12) 0.78834(12) 0.19537(3) 0.0804(3) Uani 1 1 d .
O1 O 0.9402(2) 0.88390(19) 0.09135(7) 0.0615(6) Uani 1 1 d .
O2 O 1.0620(3) 0.5517(3) 0.00436(8) 0.0827(8) Uani 1 1 d .
O3 O 0.6248(4) 1.1562(3) 0.07559(15) 0.1284(16) Uani 1 1 d .
O4 O 0.8679(3) 1.1087(2) 0.07656(8) 0.0721(7) Uani 1 1 d .
O5 O 0.5620(4) 0.4965(3) 0.16317(8) 0.0906(9) Uani 1 1 d .
O6 O 0.5887(3) 0.5788(3) 0.22701(8) 0.0970(10) Uani 1 1 d .
O7 O 0.8156(4) 0.4771(4) 0.19739(12) 0.1206(13) Uani 1 1 d .
O8 O 1.0068(3) 0.7490(4) 0.18778(9) 0.1023(11) Uani 1 1 d .
O9 O 0.7993(5) 0.7942(5) 0.23512(8) 0.1351(16) Uani 1 1 d .
O10 O 0.8237(4) 0.9079(3) 0.17292(8) 0.0917(9) Uani 1 1 d .
N1 N 0.6978(3) 0.9670(2) 0.09117(7) 0.0494(5) Uani 1 1 d .
C1 C 0.5513(3) 0.9205(3) 0.09858(8) 0.0500(7) Uani 1 1 d .
C2 C 0.4161(4) 0.9821(4) 0.10432(9) 0.0646(9) Uani 1 1 d .
H2A H 0.4127 1.0657 0.1033 0.078 Uiso 1 1 calc R
C3 C 0.2894(4) 0.9172(4) 0.11147(10) 0.0728(11) Uani 1 1 d .
H3A H 0.1982 0.9572 0.1151 0.087 Uiso 1 1 calc R
C4 C 0.2925(3) 0.7949(4) 0.11347(10) 0.0718(11) Uani 1 1 d .
H4A H 0.2035 0.7530 0.1183 0.086 Uiso 1 1 calc R
C5 C 0.4280(4) 0.7312(4) 0.10834(9) 0.0630(8) Uani 1 1 d .
H5A H 0.4302 0.6477 0.1099 0.076 Uiso 1 1 calc R
C6 C 0.5579(3) 0.7961(3) 0.10095(8) 0.0499(7) Uani 1 1 d .
C7 C 0.7191(3) 0.7529(3) 0.09524(8) 0.0447(6) Uani 1 1 d .
C8 C 0.8044(3) 0.8730(3) 0.09308(8) 0.0470(6) Uani 1 1 d .
C9 C 0.7461(3) 0.6896(3) 0.05716(8) 0.0472(6) Uani 1 1 d .
C10 C 0.6305(4) 0.6655(3) 0.03235(9) 0.0596(8) Uani 1 1 d .
H10A H 0.5323 0.6902 0.0377 0.072 Uiso 1 1 calc R
C11 C 0.6623(5) 0.6038(4) -0.00079(10) 0.0754(10) Uani 1 1 d .
H11A H 0.5839 0.5872 -0.0175 0.090 Uiso 1 1 calc R
C12 C 0.8051(5) 0.5670(4) -0.00944(10) 0.0723(10) Uani 1 1 d .
H12A H 0.8237 0.5257 -0.0318 0.087 Uiso 1 1 calc R
C13 C 0.9219(4) 0.5916(3) 0.01520(9) 0.0603(8) Uani 1 1 d .
C14 C 0.8941(3) 0.6538(3) 0.04859(8) 0.0524(7) Uani 1 1 d .
H14A H 0.9730 0.6715 0.0650 0.063 Uiso 1 1 calc R
C15 C 1.1863(5) 0.5754(4) 0.02794(14) 0.0894(12) Uani 1 1 d .
H15A H 1.2764 0.5427 0.0168 0.134 Uiso 1 1 calc R
H15B H 1.1698 0.5388 0.0521 0.134 Uiso 1 1 calc R
H15C H 1.1976 0.6607 0.0310 0.134 Uiso 1 1 calc R
C16 C 0.7250(4) 1.0878(3) 0.08103(11) 0.0658(9) Uani 1 1 d .
C17 C 0.9247(6) 1.2288(3) 0.06291(13) 0.0837(12) Uani 1 1 d .
C18 C 0.8784(8) 1.3263(5) 0.0900(2) 0.137(2) Uani 1 1 d .
H18A H 0.7707 1.3368 0.0890 0.206 Uiso 1 1 calc R
H18B H 0.9272 1.4004 0.0832 0.206 Uiso 1 1 calc R
H18C H 0.9078 1.3041 0.1151 0.206 Uiso 1 1 calc R
C19 C 0.8771(10) 1.2442(6) 0.02374(19) 0.158(3) Uani 1 1 d .
H19A H 0.7696 1.2555 0.0228 0.237 Uiso 1 1 calc R
H19B H 0.9040 1.1739 0.0095 0.237 Uiso 1 1 calc R
H19C H 0.9266 1.3133 0.0132 0.237 Uiso 1 1 calc R
C20 C 1.0921(7) 1.2118(5) 0.0643(3) 0.149(3) Uani 1 1 d .
H20A H 1.1237 1.2027 0.0900 0.224 Uiso 1 1 calc R
H20B H 1.1410 1.2808 0.0534 0.224 Uiso 1 1 calc R
H20C H 1.1191 1.1411 0.0502 0.224 Uiso 1 1 calc R
C21 C 0.7777(3) 0.6682(3) 0.12679(8) 0.0540(7) Uani 1 1 d .
H21A H 0.8872 0.6731 0.1271 0.065 Uiso 1 1 calc R
H21B H 0.7512 0.5864 0.1199 0.065 Uiso 1 1 calc R
C22 C 0.7199(3) 0.6913(3) 0.16766(8) 0.0573(8) Uani 1 1 d .
H22A H 0.6223 0.7326 0.1653 0.069 Uiso 1 1 calc R
C23 C 0.4927(8) 0.3820(6) 0.1694(2) 0.132(2) Uani 1 1 d D
H23A H 0.4286 0.3852 0.1916 0.159 Uiso 1 1 calc R
H23B H 0.5698 0.3211 0.1735 0.159 Uiso 1 1 calc R
C24 C 0.4019(9) 0.3515(7) 0.1360(2) 0.176(4) Uani 1 1 d D
H24A H 0.3533 0.2753 0.1398 0.264 Uiso 1 1 calc R
H24B H 0.4666 0.3469 0.1143 0.264 Uiso 1 1 calc R
H24C H 0.3267 0.4125 0.1320 0.264 Uiso 1 1 calc R
C25 C 0.6461(8) 0.5567(8) 0.26490(16) 0.157(3) Uani 1 1 d D
H25A H 0.7492 0.5273 0.2634 0.189 Uiso 1 1 calc R
H25B H 0.6469 0.6315 0.2790 0.189 Uiso 1 1 calc R
C26 C 0.5532(15) 0.4694(12) 0.2843(2) 0.309(10) Uani 1 1 d D
H26A H 0.5906 0.4583 0.3095 0.464 Uiso 1 1 calc R
H26B H 0.5566 0.3942 0.2710 0.464 Uiso 1 1 calc R
H26C H 0.4507 0.4978 0.2853 0.464 Uiso 1 1 calc R
C27 C 1.0868(7) 0.6922(10) 0.2181(2) 0.181(4) Uani 1 1 d D
H27A H 1.0977 0.7489 0.2388 0.217 Uiso 1 1 calc R
H27B H 1.0284 0.6243 0.2272 0.217 Uiso 1 1 calc R
C28 C 1.2289(10) 0.6527(15) 0.2070(3) 0.289(9) Uani 1 1 d D
H28A H 1.2759 0.6101 0.2275 0.433 Uiso 1 1 calc R
H28B H 1.2902 0.7206 0.2002 0.433 Uiso 1 1 calc R
H28C H 1.2189 0.5999 0.1857 0.433 Uiso 1 1 calc R
C29 C 0.9109(10) 1.0166(7) 0.1831(2) 0.168(3) Uani 1 1 d DU
H29A H 0.9932 1.0288 0.1654 0.202 Uiso 1 1 calc R
H29B H 0.9532 1.0083 0.2082 0.202 Uiso 1 1 calc R
C30 C 0.8044(17) 1.1195(8) 0.1818(3) 0.270(8) Uani 1 1 d DU
H30A H 0.8568 1.1921 0.1885 0.405 Uiso 1 1 calc R
H30B H 0.7231 1.1059 0.1992 0.405 Uiso 1 1 calc R
H30C H 0.7643 1.1273 0.1567 0.405 Uiso 1 1 calc R
O1W O 1.0896(6) 0.3394(6) 0.19195(14) 0.165(2) Uani 1 1 d .

loop_
_atom_site_aniso_label
_atom_site_aniso_U_11
_atom_site_aniso_U_22
_atom_site_aniso_U_33
_atom_site_aniso_U_23
_atom_site_aniso_U_13
_atom_site_aniso_U_12
P1 0.0595(5) 0.0920(7) 0.0755(6) 0.0294(5) 0.0057(5) 0.0072(5)
P2 0.0660(6) 0.1209(9) 0.0545(5) -0.0062(5) -0.0085(4) -0.0146(6)
O1 0.0317(10) 0.0534(12) 0.0993(17) -0.0067(11) 0.0034(10) -0.0033(9)
O2 0.0800(17) 0.0817(18) 0.0865(17) -0.0263(14) 0.0225(14) -0.0031(15)
O3 0.0739(18) 0.0633(18) 0.248(5) 0.020(2) 0.001(2) 0.0191(16)
O4 0.0663(15) 0.0490(13) 0.1010(18) 0.0139(12) 0.0050(13) -0.0014(11)
O5 0.095(2) 0.0851(19) 0.0913(18) 0.0160(15) 0.0046(16) -0.0200(16)
O6 0.0817(19) 0.143(3) 0.0661(15) 0.0305(17) 0.0150(13) -0.0026(19)
O7 0.086(2) 0.124(3) 0.151(3) 0.060(2) 0.016(2) 0.029(2)
O8 0.0575(15) 0.162(3) 0.0875(18) 0.026(2) -0.0182(14) -0.0094(18)
O9 0.120(3) 0.228(5) 0.0571(15) -0.019(2) -0.0053(16) -0.057(3)
O10 0.105(2) 0.0795(18) 0.0906(18) -0.0176(15) -0.0092(17) -0.0190(17)
N1 0.0388(12) 0.0508(14) 0.0586(13) -0.0024(11) -0.0061(10) 0.0047(10)
C1 0.0378(14) 0.066(2) 0.0463(14) -0.0050(13) -0.0062(11) 0.0058(13)
C2 0.0425(16) 0.087(2) 0.0644(19) -0.0102(17) -0.0055(13) 0.0139(16)
C3 0.0398(16) 0.114(4) 0.065(2) -0.009(2) -0.0005(14) 0.0138(19)
C4 0.0341(15) 0.119(4) 0.0620(18) 0.012(2) -0.0010(13) -0.0154(19)
C5 0.0423(15) 0.086(2) 0.0609(18) 0.0096(17) -0.0034(13) -0.0103(16)
C6 0.0349(13) 0.070(2) 0.0448(14) 0.0023(13) -0.0041(10) -0.0021(13)
C7 0.0345(13) 0.0524(16) 0.0473(14) 0.0017(12) -0.0053(11) -0.0015(12)
C8 0.0372(14) 0.0529(16) 0.0509(14) -0.0052(12) -0.0022(12) 0.0013(12)
C9 0.0484(15) 0.0437(15) 0.0493(15) 0.0074(12) -0.0005(11) -0.0069(12)
C10 0.0609(18) 0.062(2) 0.0558(16) 0.0020(14) -0.0095(14) -0.0044(16)
C11 0.086(3) 0.083(3) 0.0563(18) -0.0063(17) -0.0159(18) -0.013(2)
C12 0.092(3) 0.070(2) 0.0545(17) -0.0090(16) 0.0005(18) -0.013(2)
C13 0.071(2) 0.0523(18) 0.0579(17) 0.0009(14) 0.0131(16) -0.0073(16)
C14 0.0528(17) 0.0511(17) 0.0533(16) 0.0012(13) 0.0019(12) -0.0043(14)
C15 0.064(2) 0.087(3) 0.118(3) -0.016(3) 0.019(2) 0.008(2)
C16 0.0572(19) 0.0485(19) 0.092(2) -0.0048(17) -0.0073(17) 0.0066(15)
C17 0.101(3) 0.049(2) 0.101(3) 0.0090(19) 0.011(2) -0.011(2)
C18 0.157(5) 0.070(3) 0.184(6) -0.029(3) 0.056(5) -0.036(3)
C19 0.250(9) 0.105(4) 0.119(5) 0.041(4) -0.004(5) -0.043(5)
C20 0.102(4) 0.080(3) 0.266(9) 0.018(4) 0.052(5) -0.025(3)
C21 0.0482(15) 0.064(2) 0.0501(16) 0.0072(13) 0.0005(12) 0.0074(14)
C22 0.0459(15) 0.077(2) 0.0488(15) 0.0038(14) -0.0011(12) 0.0076(15)
C23 0.130(5) 0.088(4) 0.178(6) 0.004(4) 0.012(5) -0.030(3)
C24 0.154(6) 0.137(6) 0.238(10) -0.083(6) 0.046(6) -0.052(5)
C25 0.146(6) 0.245(9) 0.081(3) 0.049(5) -0.010(3) -0.032(6)
C26 0.314(16) 0.48(2) 0.135(7) 0.169(12) -0.019(8) -0.091(17)
C27 0.098(4) 0.282(11) 0.162(6) 0.083(7) -0.051(5) -0.001(6)
C28 0.138(7) 0.52(2) 0.206(10) 0.202(13) 0.053(6) 0.134(11)
C29 0.202(8) 0.151(6) 0.152(6) -0.068(5) 0.026(5) -0.066(5)
C30 0.52(2) 0.117(6) 0.170(8) -0.043(6) -0.092(13) 0.027(9)
O1W 0.147(4) 0.232(6) 0.115(3) 0.019(4) 0.010(3) 0.057(4)

loop_
_atom_type_symbol
_atom_type_description
_atom_type_scat_dispersion_real
_atom_type_scat_dispersion_imag
_atom_type_scat_source
C C 0.0033 0.0016 'International Tables Vol C Tables 4.2.6.8 and 6.1.1.4'
H H 0.0000 0.0000 'International Tables Vol C Tables 4.2.6.8 and 6.1.1.4'
O O 0.0106 0.0060 'International Tables Vol C Tables 4.2.6.8 and 6.1.1.4'
P P 0.1023 0.0942 'International Tables Vol C Tables 4.2.6.8 and 6.1.1.4'
N N 0.0061 0.0033 'International Tables Vol C Tables 4.2.6.8 and 6.1.1.4'

loop_
_geom_angle_atom_site_label_1
_geom_angle_atom_site_label_2
_geom_angle_atom_site_label_3
_geom_angle
O7 P1 O6 114.7(2)
O7 P1 O5 116.5(2)
O6 P1 O5 103.27(17)
O7 P1 C22 114.35(18)
O6 P1 C22 106.72(18)
O5 P1 C22 99.54(15)
O9 P2 O8 114.6(2)
O9 P2 O10 115.6(3)
O8 P2 O10 104.0(2)
O9 P2 C22 113.81(19)
O8 P2 C22 107.23(18)
O10 P2 C22 100.00(16)
C13 O2 C15 118.6(3)
C16 O4 C17 121.6(3)
C23 O5 P1 122.0(4)
C25 O6 P1 122.4(4)
C27 O8 P2 117.3(4)
C29 O10 P2 121.5(4)
C8 N1 C16 127.2(3)
C8 N1 C1 109.4(2)
C16 N1 C1 123.3(3)
C6 C1 C2 121.1(3)
C6 C1 N1 109.6(3)
C2 C1 N1 129.2(3)
C3 C2 C1 118.4(4)
C3 C2 H2A 120.8
C1 C2 H2A 120.8
C2 C3 C4 121.6(3)
C2 C3 H3A 119.2
C4 C3 H3A 119.2
C3 C4 C5 120.9(3)
C3 C4 H4A 119.5
C5 C4 H4A 119.5
C6 C5 C4 118.1(4)
C6 C5 H5A 121.0
C4 C5 H5A 121.0
C5 C6 C1 119.8(3)
C5 C6 C7 129.9(3)
C1 C6 C7 110.3(3)
C6 C7 C8 101.2(2)
C6 C7 C9 114.0(2)
C8 C7 C9 106.1(2)
C6 C7 C21 114.2(2)
C8 C7 C21 113.5(2)
C9 C7 C21 107.6(2)
O1 C8 N1 126.0(3)
O1 C8 C7 125.3(3)
N1 C8 C7 108.6(2)
C10 C9 C14 120.0(3)
C10 C9 C7 122.3(3)
C14 C9 C7 117.7(2)
C9 C10 C11 119.2(3)
C9 C10 H10A 120.4
C11 C10 H10A 120.4
C12 C11 C10 121.7(3)
C12 C11 H11A 119.1
C10 C11 H11A 119.1
C11 C12 C13 119.5(3)
C11 C12 H12A 120.3
C13 C12 H12A 120.3
O2 C13 C12 115.8(3)
O2 C13 C14 124.0(3)
C12 C13 C14 120.3(3)
C13 C14 C9 119.4(3)
C13 C14 H14A 120.3
C9 C14 H14A 120.3
O2 C15 H15A 109.5
O2 C15 H15B 109.5
H15A C15 H15B 109.5
O2 C15 H15C 109.5
H15A C15 H15C 109.5
H15B C15 H15C 109.5
O3 C16 O4 126.6(3)
O3 C16 N1 121.7(3)
O4 C16 N1 111.6(3)
C19 C17 C20 109.3(6)
C19 C17 C18 116.4(5)
C20 C17 C18 109.9(5)
C19 C17 O4 108.3(4)
C20 C17 O4 102.0(4)
C18 C17 O4 110.0(4)
C17 C18 H18A 109.5
C17 C18 H18B 109.5
H18A C18 H18B 109.5
C17 C18 H18C 109.5
H18A C18 H18C 109.5
H18B C18 H18C 109.5
C17 C19 H19A 109.5
C17 C19 H19B 109.5
H19A C19 H19B 109.5
C17 C19 H19C 109.5
H19A C19 H19C 109.5
H19B C19 H19C 109.5
C17 C20 H20A 109.5
C17 C20 H20B 109.5
H20A C20 H20B 109.5
C17 C20 H20C 109.5
H20A C20 H20C 109.5
H20B C20 H20C 109.5
C7 C21 C22 117.5(3)
C7 C21 H21A 107.9
C22 C21 H21A 107.9
C7 C21 H21B 107.9
C22 C21 H21B 107.9
H21A C21 H21B 107.2
C21 C22 P1 109.8(2)
C21 C22 P2 114.2(2)
P1 C22 P2 112.30(16)
C21 C22 H22A 106.7
P1 C22 H22A 106.7
P2 C22 H22A 106.7
O5 C23 C24 108.3(6)
O5 C23 H23A 110.0
C24 C23 H23A 110.0
O5 C23 H23B 110.0
C24 C23 H23B 110.0
H23A C23 H23B 108.4
C23 C24 H24A 109.5
C23 C24 H24B 109.5
H24A C24 H24B 109.5
C23 C24 H24C 109.5
H24A C24 H24C 109.5
H24B C24 H24C 109.5
C26 C25 O6 110.7(6)
C26 C25 H25A 109.5
O6 C25 H25A 109.5
C26 C25 H25B 109.5
O6 C25 H25B 109.5
H25A C25 H25B 108.1
C25 C26 H26A 109.5
C25 C26 H26B 109.5
H26A C26 H26B 109.5
C25 C26 H26C 109.5
H26A C26 H26C 109.5
H26B C26 H26C 109.5
C28 C27 O8 111.9(7)
C28 C27 H27A 109.2
O8 C27 H27A 109.2
C28 C27 H27B 109.2
O8 C27 H27B 109.2
H27A C27 H27B 107.9
C27 C28 H28A 109.5
C27 C28 H28B 109.5
H28A C28 H28B 109.5
C27 C28 H28C 109.5
H28A C28 H28C 109.5
H28B C28 H28C 109.5
O10 C29 C30 107.0(7)
O10 C29 H29A 110.3
C30 C29 H29A 110.3
O10 C29 H29B 110.3
C30 C29 H29B 110.3
H29A C29 H29B 108.6
C29 C30 H30A 109.5
C29 C30 H30B 109.5
H30A C30 H30B 109.5
C29 C30 H30C 109.5
H30A C30 H30C 109.5
H30B C30 H30C 109.5

loop_
_geom_bond_atom_site_label_1
_geom_bond_atom_site_label_2
_geom_bond_distance
P1 O7 1.441(3)
P1 O6 1.563(3)
P1 O5 1.565(3)
P1 C22 1.808(4)
P2 O9 1.458(3)
P2 O8 1.555(3)
P2 O10 1.555(3)
P2 C22 1.808(3)
O1 C8 1.208(3)
O2 C13 1.370(4)
O2 C15 1.406(5)
O3 C16 1.183(4)
O4 C16 1.294(4)
O4 C17 1.505(4)
O5 C23 1.430(6)
O6 C25 1.457(6)
O8 C27 1.434(7)
O10 C29 1.478(7)
N1 C8 1.408(4)
N1 C16 1.410(4)
N1 C1 1.419(4)
C1 C6 1.386(5)
C1 C2 1.392(4)
C2 C3 1.356(5)
C2 H2A 0.9300
C3 C4 1.360(6)
C3 H3A 0.9300
C4 C5 1.403(5)
C4 H4A 0.9300
C5 C6 1.381(4)
C5 H5A 0.9300
C6 C7 1.517(4)
C7 C8 1.534(4)
C7 C9 1.541(4)
C7 C21 1.551(4)
C9 C10 1.374(4)
C9 C14 1.401(4)
C10 C11 1.389(5)
C10 H10A 0.9300
C11 C12 1.362(6)
C11 H11A 0.9300
C12 C13 1.380(5)
C12 H12A 0.9300
C13 C14 1.393(5)
C14 H14A 0.9300
C15 H15A 0.9600
C15 H15B 0.9600
C15 H15C 0.9600
C17 C19 1.461(8)
C17 C20 1.492(8)
C17 C18 1.505(7)
C18 H18A 0.9600
C18 H18B 0.9600
C18 H18C 0.9600
C19 H19A 0.9600
C19 H19B 0.9600
C19 H19C 0.9600
C20 H20A 0.9600
C20 H20B 0.9600
C20 H20C 0.9600
C21 C22 1.558(4)
C21 H21A 0.9700
C21 H21B 0.9700
C22 H22A 0.9800
C23 C24 1.471(7)
C23 H23A 0.9700
C23 H23B 0.9700
C24 H24A 0.9600
C24 H24B 0.9600
C24 H24C 0.9600
C25 C26 1.444(8)
C25 H25A 0.9700
C25 H25B 0.9700
C26 H26A 0.9600
C26 H26B 0.9600
C26 H26C 0.9600
C27 C28 1.388(8)
C27 H27A 0.9700
C27 H27B 0.9700
C28 H28A 0.9600
C28 H28B 0.9600
C28 H28C 0.9600
C29 C30 1.482(9)
C29 H29A 0.9700
C29 H29B 0.9700
C30 H30A 0.9600
C30 H30B 0.9600
C30 H30C 0.9600

loop_
_geom_torsion_atom_site_label_1
_geom_torsion_atom_site_label_2
_geom_torsion_atom_site_label_3
_geom_torsion_atom_site_label_4
_geom_torsion
O7 P1 O5 C23 57.3(5)
O6 P1 O5 C23 -69.4(5)
C22 P1 O5 C23 -179.2(4)
O7 P1 O6 C25 12.2(6)
O5 P1 O6 C25 140.0(5)
C22 P1 O6 C25 -115.6(5)
O9 P2 O8 C27 16.6(7)
O10 P2 O8 C27 143.8(6)
C22 P2 O8 C27 -110.8(6)
O9 P2 O10 C29 61.4(5)
O8 P2 O10 C29 -65.2(5)
C22 P2 O10 C29 -175.9(4)
C8 N1 C1 C6 -6.9(3)
C16 N1 C1 C6 169.1(3)
C8 N1 C1 C2 171.0(3)
C16 N1 C1 C2 -13.0(5)
C6 C1 C2 C3 -1.5(5)
N1 C1 C2 C3 -179.2(3)
C1 C2 C3 C4 0.6(5)
C2 C3 C4 C5 0.3(6)
C3 C4 C5 C6 -0.4(5)
C4 C5 C6 C1 -0.4(4)
C4 C5 C6 C7 178.2(3)
C2 C1 C6 C5 1.4(4)
N1 C1 C6 C5 179.5(3)
C2 C1 C6 C7 -177.5(3)
N1 C1 C6 C7 0.6(3)
C5 C6 C7 C8 -173.6(3)
C1 C6 C7 C8 5.2(3)
C5 C6 C7 C9 73.0(4)
C1 C6 C7 C9 -108.2(3)
C5 C6 C7 C21 -51.2(4)
C1 C6 C7 C21 127.5(3)
C16 N1 C8 O1 10.9(5)
C1 N1 C8 O1 -173.3(3)
C16 N1 C8 C7 -165.6(3)
C1 N1 C8 C7 10.2(3)
C6 C7 C8 O1 174.3(3)
C9 C7 C8 O1 -66.5(4)
C21 C7 C8 O1 51.5(4)
C6 C7 C8 N1 -9.2(3)
C9 C7 C8 N1 110.0(2)
C21 C7 C8 N1 -132.0(3)
C6 C7 C9 C10 -5.5(4)
C8 C7 C9 C10 -115.9(3)
C21 C7 C9 C10 122.3(3)
C6 C7 C9 C14 176.0(3)
C8 C7 C9 C14 65.6(3)
C21 C7 C9 C14 -56.3(3)
C14 C9 C10 C11 1.1(5)
C7 C9 C10 C11 -177.4(3)
C9 C10 C11 C12 -0.3(6)
C10 C11 C12 C13 -0.1(6)
C15 O2 C13 C12 179.1(4)
C15 O2 C13 C14 -0.6(5)
C11 C12 C13 O2 -179.9(4)
C11 C12 C13 C14 -0.2(5)
O2 C13 C14 C9 -179.4(3)
C12 C13 C14 C9 1.0(5)
C10 C9 C14 C13 -1.4(4)
C7 C9 C14 C13 177.2(3)
C17 O4 C16 O3 -0.5(7)
C17 O4 C16 N1 175.4(3)
C8 N1 C16 O3 170.1(4)
C1 N1 C16 O3 -5.2(6)
C8 N1 C16 O4 -6.1(5)
C1 N1 C16 O4 178.6(3)
C16 O4 C17 C19 -67.6(6)
C16 O4 C17 C20 177.1(5)
C16 O4 C17 C18 60.5(6)
C6 C7 C21 C22 -33.7(4)
C8 C7 C21 C22 81.5(3)
C9 C7 C21 C22 -161.4(3)
C7 C21 C22 P1 140.1(2)
C7 C21 C22 P2 -92.7(3)
O7 P1 C22 C21 65.9(3)
O6 P1 C22 C21 -166.1(2)
O5 P1 C22 C21 -59.0(2)
O7 P1 C22 P2 -62.3(3)
O6 P1 C22 P2 65.7(2)
O5 P1 C22 P2 172.78(18)
O9 P2 C22 C21 -170.7(3)
O8 P2 C22 C21 -42.9(3)
O10 P2 C22 C21 65.3(3)
O9 P2 C22 P1 -44.9(3)
O8 P2 C22 P1 83.0(2)
O10 P2 C22 P1 -168.80(18)
P1 O5 C23 C24 -172.2(4)
P1 O6 C25 C26 -117.4(8)
P2 O8 C27 C28 175.1(10)
P2 O10 C29 C30 -135.7(7)
